data_7241382
loop_
_publ_author_name
'Kolesov, Boris A.'
'Chupina, Anastasia V.'
'Berezin, Alexey S.'
'Kompankov, Nikolay B.'
'Abramov, Pavel A.'
'Sokolov, Maxim N.'

_publ_section_title
;
 Proton motion inside
 [(DMF)<sub>2</sub>H]<sub>2</sub>[W<sub>6</sub>Cl<sub>14</sub>]:
 structural, Raman and luminescence studies.
;
_journal_issue 43
_journal_name_full 'Physical chemistry chemical physics : PCCP'
_journal_page_first 25344
_journal_page_last 25352
_journal_paper_doi 10.1039/d0cp04152a
_journal_volume 22
_journal_year 2020
_chemical_formula_sum 'C12 H30 Cl14 N4 O4 W6'
_chemical_formula_weight 1893.80
_space_group_crystal_system monoclinic
_space_group_IT_number 14
_space_group_name_Hall '-P 2yn'
_space_group_name_H-M_alt 'P 1 21/n 1'
_atom_sites_solution_hydrogens geom
_atom_sites_solution_primary direct
_atom_sites_solution_secondary difmap
_audit_creation_method SHELXL-2017/1
_audit_update_record
;
2020-07-30 deposited with the CCDC.	2020-10-07 downloaded from the CCDC.
;
_cell_angle_alpha 90
_cell_angle_beta 98.397(12)
_cell_angle_gamma 90
_cell_formula_units_Z 2
_cell_length_a 10.892(4)
_cell_length_b 10.536(3)
_cell_length_c 17.354(6)
_cell_measurement_reflns_used 6683
_cell_measurement_temperature 298(2)
_cell_measurement_theta_max 26.9664
_cell_measurement_theta_min 2.7038
_cell_volume 1970.2(11)
_computing_cell_refinement 'SAINT (Bruker-AXS, 2004)'
_computing_data_collection 'APEX2 (Bruker-AXS, 2004)'
_computing_data_reduction 'SAINT (Bruker-AXS, 2004)'
_computing_molecular_graphics 'ShelXle (H\"ubschle, 2011)'
_computing_publication_material 'CIFTAB-2014 (Sheldrick, 2014)'
_computing_structure_refinement 'SHELXL-2014 (Sheldrick, 2014)'
_computing_structure_solution 'SHELXS-2014 (Sheldrick, 2014)'
_diffrn_ambient_temperature 298(2)
_diffrn_detector_area_resol_mean 25
_diffrn_measured_fraction_theta_full 0.995
_diffrn_measured_fraction_theta_max 0.991
_diffrn_measurement_device 'four-circle diffractometer'
_diffrn_measurement_device_type 'Bruker D8 Venture'
_diffrn_measurement_method '\f and \w scans'
_diffrn_radiation_monochromator graphite
_diffrn_radiation_probe x-ray
_diffrn_radiation_source 'fine-focus sealed tube'
_diffrn_radiation_type MoK\a
_diffrn_radiation_wavelength 0.71073
_diffrn_reflns_av_R_equivalents 0.0447
_diffrn_reflns_av_unetI/netI 0.0353
_diffrn_reflns_Laue_measured_fraction_full 0.995
_diffrn_reflns_Laue_measured_fraction_max 0.991
_diffrn_reflns_limit_h_max 13
_diffrn_reflns_limit_h_min -13
_diffrn_reflns_limit_k_max 13
_diffrn_reflns_limit_k_min -13
_diffrn_reflns_limit_l_max 22
_diffrn_reflns_limit_l_min -22
_diffrn_reflns_number 19649
_diffrn_reflns_point_group_measured_fraction_full 0.995
_diffrn_reflns_point_group_measured_fraction_max 0.991
_diffrn_reflns_theta_full 25.500
_diffrn_reflns_theta_max 27.040
_diffrn_reflns_theta_min 2.840
_diffrn_source 'sealed X-ray tube'
_exptl_absorpt_coefficient_mu 18.419
_exptl_absorpt_correction_T_max 0.4912
_exptl_absorpt_correction_T_min 0.2937
_exptl_absorpt_correction_type multi-scan
_exptl_absorpt_process_details 'SADABS (Bruker-AXS, 2004)'
_exptl_crystal_colour yellow
_exptl_crystal_density_diffrn 3.192
_exptl_crystal_description prism
_exptl_crystal_F_000 1688
_exptl_crystal_size_max 0.110
_exptl_crystal_size_mid 0.100
_exptl_crystal_size_min 0.100
_refine_diff_density_max 0.798
_refine_diff_density_min -0.897
_refine_diff_density_rms 0.139
_refine_ls_extinction_method none
_refine_ls_goodness_of_fit_ref 1.021
_refine_ls_hydrogen_treatment constr
_refine_ls_matrix_type full
_refine_ls_number_parameters 179
_refine_ls_number_reflns 4274
_refine_ls_number_restraints 0
_refine_ls_restrained_S_all 1.021
_refine_ls_R_factor_all 0.0431
_refine_ls_R_factor_gt 0.0299
_refine_ls_shift/su_max 0.001
_refine_ls_shift/su_mean 0.000
_refine_ls_structure_factor_coef Fsqd
_refine_ls_weighting_details 'w=1/[\s^2^(Fo^2^)+(0.0188P)^2^+1.3999P] where P=(Fo^2^+2Fc^2^)/3'
_refine_ls_weighting_scheme calc
_refine_ls_wR_factor_gt 0.0577
_refine_ls_wR_factor_ref 0.0618
_reflns_Friedel_coverage 0.000
_reflns_number_gt 3358
_reflns_number_total 4274
_reflns_threshold_expression >2\s(I)
_cod_data_source_file d0cp04152a2.cif
_cod_data_source_block 298
_cod_depositor_comments 'Adding full bibliography for 7241380--7241382.cif.'
_cod_original_cell_volume 1970.3(11)
_cod_original_sg_symbol_H-M 'P 21/n'
_cod_database_code 7241382
_shelx_shelxl_version_number 2017/1
_shelx_space_group_comment
;
The symmetry employed for this shelxl refinement is uniquely defined
by the following loop, which should always be used as a source of
symmetry information in preference to the above space-group names.
They are only intended as comments.
;
_shelx_estimated_absorpt_t_min 0.236
_shelx_estimated_absorpt_t_max 0.260

loop_
_space_group_symop_operation_xyz
'x, y, z'
'-x+1/2, y+1/2, -z+1/2'
'-x, -y, -z'
'x-1/2, -y-1/2, z-1/2'

loop_
_atom_site_label
_atom_site_type_symbol
_atom_site_fract_x
_atom_site_fract_y
_atom_site_fract_z
_atom_site_U_iso_or_equiv
_atom_site_adp_type
_atom_site_occupancy
_atom_site_site_symmetry_order
_atom_site_calc_flag
_atom_site_refinement_flags_posn
_atom_site_refinement_flags_adp
_atom_site_refinement_flags_occupancy
_atom_site_disorder_assembly
_atom_site_disorder_group
C1 C 0.0634(10) 0.7000(11) 0.6436(6) 0.098(3) Uani 1 1 d . . . . .
H1 H 0.018374 0.678363 0.595647 0.118 Uiso 1 1 calc R U . . .
C5 C 0.1498(12) 0.6319(10) 0.7708(6) 0.128(4) Uani 1 1 d . . . . .
H5A H 0.206709 0.700188 0.766253 0.192 Uiso 1 1 calc R U . . .
H5B H 0.195489 0.555798 0.785878 0.192 Uiso 1 1 calc R U . . .
H5C H 0.098575 0.652961 0.809540 0.192 Uiso 1 1 calc R U . . .
C6 C 0.0091(11) 0.4919(10) 0.6862(6) 0.130(4) Uani 1 1 d . . . . .
H6A H -0.058925 0.490729 0.715660 0.195 Uiso 1 1 calc R U . . .
H6B H 0.065549 0.424243 0.703455 0.195 Uiso 1 1 calc R U . . .
H6C H -0.021874 0.480761 0.631911 0.195 Uiso 1 1 calc R U . . .
C9 C 0.0674(10) 0.9070(9) 0.3547(6) 0.109(4) Uani 1 1 d . . . . .
H9A H 0.041547 0.823360 0.367157 0.164 Uiso 1 1 calc R U . . .
H9B H 0.101037 0.904608 0.306561 0.164 Uiso 1 1 calc R U . . .
H9C H -0.002603 0.963341 0.349479 0.164 Uiso 1 1 calc R U . . .
C10 C 0.2649(10) 1.0170(8) 0.3912(6) 0.112(4) Uani 1 1 d . . . . .
H10A H 0.322612 1.041083 0.435999 0.168 Uiso 1 1 calc R U . . .
H10B H 0.235983 1.091478 0.362251 0.168 Uiso 1 1 calc R U . . .
H10C H 0.305304 0.961672 0.358782 0.168 Uiso 1 1 calc R U . . .
N1 N 0.1609(7) 0.9518(6) 0.4160(4) 0.0736(19) Uani 1 1 d . . . . .
N2 N 0.0734(8) 0.6124(7) 0.6975(4) 0.084(2) Uani 1 1 d . . . . .
O3 O 0.1065(8) 0.8063(7) 0.6491(4) 0.111(3) Uani 1 1 d . . . . .
Cl5 Cl 0.4002(2) 0.48192(19) 0.65593(10) 0.0695(5) Uani 1 1 d . . . . .
Cl7 Cl 0.5292(2) 0.78036(17) 0.45857(11) 0.0676(5) Uani 1 1 d . . . . .
Cl2 Cl 0.24759(19) 0.63206(18) 0.48660(11) 0.0680(5) Uani 1 1 d . . . . .
Cl4 Cl 0.4213(3) 0.8173(2) 0.63708(14) 0.1003(8) Uani 1 1 d . . . . .
Cl1 Cl 0.1612(2) 0.3195(3) 0.53541(16) 0.1050(8) Uani 1 1 d . . . . .
Cl3 Cl 0.31771(19) 0.37343(17) 0.37214(10) 0.0639(5) Uani 1 1 d . . . . .
Cl6 Cl 0.3183(2) 0.6868(2) 0.29618(11) 0.0862(7) Uani 1 1 d . . . . .
W1 W 0.46398(3) 0.63647(3) 0.55974(2) 0.05038(9) Uani 1 1 d . . . . .
W2 W 0.35279(3) 0.42319(3) 0.51477(2) 0.05105(9) Uani 1 1 d . . . . .
W3 W 0.42050(3) 0.57973(2) 0.41156(2) 0.04833(9) Uani 1 1 d . . . . .
O1 O 0.0804(10) 0.8898(9) 0.5206(6) 0.090(3) Uiso 0.7 1 d . . P A 1
C3 C 0.1737(12) 0.9421(11) 0.4937(8) 0.065(3) Uiso 0.7 1 d . . P A 1
H3 H 0.244007 0.970515 0.525945 0.078 Uiso 0.7 1 calc R U P A 1
C11 C 0.107(3) 0.901(3) 0.4770(16) 0.063(7) Uiso 0.3 1 d . . P A 2
H11 H 0.038142 0.846965 0.468042 0.075 Uiso 0.3 1 calc R U P A 2
O2 O 0.154(2) 0.9300(19) 0.5430(12) 0.079(5) Uiso 0.3 1 d . . P A 2

loop_
_atom_site_aniso_label
_atom_site_aniso_U_11
_atom_site_aniso_U_22
_atom_site_aniso_U_33
_atom_site_aniso_U_23
_atom_site_aniso_U_13
_atom_site_aniso_U_12
C1 0.098(8) 0.116(8) 0.086(7) 0.028(7) 0.030(6) 0.027(7)
C5 0.182(14) 0.130(10) 0.073(7) 0.004(7) 0.024(8) -0.012(9)
C6 0.148(12) 0.133(10) 0.101(8) 0.045(7) -0.004(8) -0.025(9)
C9 0.104(9) 0.093(7) 0.129(10) 0.003(7) 0.012(8) 0.008(6)
C10 0.152(11) 0.073(6) 0.100(7) 0.025(5) -0.018(7) -0.036(6)
N1 0.105(6) 0.048(4) 0.067(4) 0.011(3) 0.010(4) 0.014(4)
N2 0.106(7) 0.085(5) 0.066(4) 0.023(4) 0.028(4) 0.032(5)
O3 0.144(7) 0.087(5) 0.114(6) 0.017(4) 0.056(5) 0.008(5)
Cl5 0.0798(14) 0.0888(14) 0.0417(9) -0.0067(9) 0.0152(9) 0.0049(11)
Cl7 0.0903(15) 0.0475(9) 0.0596(10) -0.0014(8) -0.0070(10) -0.0052(9)
Cl2 0.0589(12) 0.0742(12) 0.0683(11) -0.0133(10) 0.0012(9) 0.0180(10)
Cl4 0.123(2) 0.0888(16) 0.0863(15) -0.0516(13) 0.0044(14) 0.0263(14)
Cl1 0.0769(17) 0.133(2) 0.1058(19) 0.0146(16) 0.0146(14) -0.0363(15)
Cl3 0.0701(13) 0.0646(11) 0.0506(9) -0.0137(8) -0.0130(9) -0.0042(9)
Cl6 0.118(2) 0.0786(14) 0.0520(10) 0.0054(10) -0.0214(11) 0.0149(12)
W1 0.06097(19) 0.04858(16) 0.03961(14) -0.01441(11) 0.00067(12) 0.00766(13)
W2 0.05241(19) 0.05556(18) 0.04387(15) -0.00632(12) 0.00269(13) -0.00244(13)
W3 0.05849(19) 0.04740(16) 0.03612(13) -0.00637(11) -0.00307(12) 0.00385(12)

loop_
_atom_type_symbol
_atom_type_description
_atom_type_scat_dispersion_real
_atom_type_scat_dispersion_imag
_atom_type_scat_source
C C 0.0033 0.0016 'International Tables Vol C Tables 4.2.6.8 and 6.1.1.4'
H H 0.0000 0.0000 'International Tables Vol C Tables 4.2.6.8 and 6.1.1.4'
N N 0.0061 0.0033 'International Tables Vol C Tables 4.2.6.8 and 6.1.1.4'
O O 0.0106 0.0060 'International Tables Vol C Tables 4.2.6.8 and 6.1.1.4'
Cl Cl 0.1484 0.1585 'International Tables Vol C Tables 4.2.6.8 and 6.1.1.4'
W W -0.8490 6.8722 'International Tables Vol C Tables 4.2.6.8 and 6.1.1.4'

loop_
_geom_angle_atom_site_label_1
_geom_angle_atom_site_label_2
_geom_angle_atom_site_label_3
_geom_angle
_geom_angle_site_symmetry_1
_geom_angle_site_symmetry_3
_geom_angle_publ_flag
O3 C1 N2 127.1(11) . . ?
O3 C1 H1 116.4 . . ?
N2 C1 H1 116.4 . . ?
N2 C5 H5A 109.5 . . ?
N2 C5 H5B 109.5 . . ?
H5A C5 H5B 109.5 . . ?
N2 C5 H5C 109.5 . . ?
H5A C5 H5C 109.5 . . ?
H5B C5 H5C 109.5 . . ?
N2 C6 H6A 109.5 . . ?
N2 C6 H6B 109.5 . . ?
H6A C6 H6B 109.5 . . ?
N2 C6 H6C 109.5 . . ?
H6A C6 H6C 109.5 . . ?
H6B C6 H6C 109.5 . . ?
N1 C9 H9A 109.5 . . ?
N1 C9 H9B 109.5 . . ?
H9A C9 H9B 109.5 . . ?
N1 C9 H9C 109.5 . . ?
H9A C9 H9C 109.5 . . ?
H9B C9 H9C 109.5 . . ?
N1 C10 H10A 109.5 . . ?
N1 C10 H10B 109.5 . . ?
H10A C10 H10B 109.5 . . ?
N1 C10 H10C 109.5 . . ?
H10A C10 H10C 109.5 . . ?
H10B C10 H10C 109.5 . . ?
C3 N1 C9 132.6(9) . . ?
C11 N1 C9 95.8(14) . . ?
C3 N1 C10 111.5(9) . . ?
C11 N1 C10 148.2(15) . . ?
C9 N1 C10 115.8(7) . . ?
C1 N2 C5 120.8(10) . . ?
C1 N2 C6 122.2(9) . . ?
C5 N2 C6 117.0(8) . . ?
W1 Cl5 W3 62.96(5) . 3_666 ?
W1 Cl5 W2 63.01(4) . . ?
W3 Cl5 W2 62.77(4) 3_666 . ?
W1 Cl7 W3 63.06(5) . . ?
W1 Cl7 W2 62.77(5) . 3_666 ?
W3 Cl7 W2 62.80(5) . 3_666 ?
W2 Cl2 W3 63.19(4) . . ?
W2 Cl2 W1 63.05(5) . . ?
W3 Cl2 W1 62.91(5) . . ?
W3 Cl3 W1 63.16(5) . 3_666 ?
W3 Cl3 W2 63.19(4) . . ?
W1 Cl3 W2 62.86(4) 3_666 . ?
Cl4 W1 Cl3 90.97(8) . 3_666 ?
Cl4 W1 Cl7 90.53(8) . . ?
Cl3 W1 Cl7 90.53(7) 3_666 . ?
Cl4 W1 Cl5 92.75(8) . . ?
Cl3 W1 Cl5 89.72(7) 3_666 . ?
Cl7 W1 Cl5 176.70(6) . . ?
Cl4 W1 Cl2 93.05(8) . . ?
Cl3 W1 Cl2 175.96(6) 3_666 . ?
Cl7 W1 Cl2 89.90(7) . . ?
Cl5 W1 Cl2 89.63(7) . . ?
Cl4 W1 W2 133.54(7) . 3_666 ?
Cl3 W1 W2 58.69(5) 3_666 3_666 ?
Cl7 W1 W2 58.77(5) . 3_666 ?
Cl5 W1 W2 118.76(5) . 3_666 ?
Cl2 W1 W2 118.36(5) . 3_666 ?
Cl4 W1 W3 135.06(7) . 3_666 ?
Cl3 W1 W3 58.35(4) 3_666 3_666 ?
Cl7 W1 W3 118.94(5) . 3_666 ?
Cl5 W1 W3 58.59(5) . 3_666 ?
Cl2 W1 W3 118.07(5) . 3_666 ?
W2 W1 W3 60.185(15) 3_666 3_666 ?
Cl4 W1 W3 134.84(6) . . ?
Cl3 W1 W3 118.62(4) 3_666 . ?
Cl7 W1 W3 58.48(5) . . ?
Cl5 W1 W3 118.63(5) . . ?
Cl2 W1 W3 58.43(4) . . ?
W2 W1 W3 59.95(2) 3_666 . ?
W3 W1 W3 90.068(15) 3_666 . ?
Cl4 W1 W2 136.48(7) . . ?
Cl3 W1 W2 118.18(4) 3_666 . ?
Cl7 W1 W2 118.54(5) . . ?
Cl5 W1 W2 58.57(5) . . ?
Cl2 W1 W2 58.24(5) . . ?
W2 W1 W2 89.97(2) 3_666 . ?
W3 W1 W2 59.84(2) 3_666 . ?
W3 W1 W2 60.067(12) . . ?
Cl1 W2 Cl2 92.62(9) . . ?
Cl1 W2 Cl3 92.37(8) . . ?
Cl2 W2 Cl3 89.52(6) . . ?
Cl1 W2 Cl5 91.47(8) . . ?
Cl2 W2 Cl5 89.82(6) . . ?
Cl3 W2 Cl5 176.13(7) . . ?
Cl1 W2 Cl7 90.94(9) . 3_666 ?
Cl2 W2 Cl7 176.43(7) . 3_666 ?
Cl3 W2 Cl7 90.19(6) . 3_666 ?
Cl5 W2 Cl7 90.23(6) . 3_666 ?
Cl1 W2 W1 134.51(7) . 3_666 ?
Cl2 W2 W1 118.55(5) . 3_666 ?
Cl3 W2 W1 58.46(5) . 3_666 ?
Cl5 W2 W1 118.74(5) . 3_666 ?
Cl7 W2 W1 58.46(5) 3_666 3_666 ?
Cl1 W2 W3 133.99(7) . 3_666 ?
Cl2 W2 W3 118.73(5) . 3_666 ?
Cl3 W2 W3 118.59(5) . 3_666 ?
Cl5 W2 W3 58.60(5) . 3_666 ?
Cl7 W2 W3 58.46(5) 3_666 3_666 ?
W1 W2 W3 60.16(3) 3_666 3_666 ?
Cl1 W2 W1 135.45(7) . . ?
Cl2 W2 W1 58.71(5) . . ?
Cl3 W2 W1 118.14(5) . . ?
Cl5 W2 W1 58.41(5) . . ?
Cl7 W2 W1 118.47(5) 3_666 . ?
W1 W2 W1 90.03(2) 3_666 . ?
W3 W2 W1 60.031(15) 3_666 . ?
Cl1 W2 W3 135.91(7) . . ?
Cl2 W2 W3 58.53(5) . . ?
Cl3 W2 W3 58.22(5) . . ?
Cl5 W2 W3 118.34(5) . . ?
Cl7 W2 W3 118.47(5) 3_666 . ?
W1 W2 W3 60.026(18) 3_666 . ?
W3 W2 W3 90.10(2) 3_666 . ?
W1 W2 W3 59.93(2) . . ?
Cl6 W3 Cl3 92.61(7) . . ?
Cl6 W3 Cl7 90.83(7) . . ?
Cl3 W3 Cl7 176.55(6) . . ?
Cl6 W3 Cl2 92.17(8) . . ?
Cl3 W3 Cl2 89.60(7) . . ?
Cl7 W3 Cl2 90.02(7) . . ?
Cl6 W3 Cl5 91.70(8) . 3_666 ?
Cl3 W3 Cl5 89.73(7) . 3_666 ?
Cl7 W3 Cl5 90.42(7) . 3_666 ?
Cl2 W3 Cl5 176.10(6) . 3_666 ?
Cl6 W3 W2 134.26(6) . 3_666 ?
Cl3 W3 W2 118.60(5) . 3_666 ?
Cl7 W3 W2 58.74(5) . 3_666 ?
Cl2 W3 W2 118.54(5) . 3_666 ?
Cl5 W3 W2 58.63(5) 3_666 3_666 ?
Cl6 W3 W1 135.50(5) . 3_666 ?
Cl3 W3 W1 58.49(5) . 3_666 ?
Cl7 W3 W1 118.85(5) . 3_666 ?
Cl2 W3 W1 118.07(5) . 3_666 ?
Cl5 W3 W1 58.46(5) 3_666 3_666 ?
W2 W3 W1 60.124(15) 3_666 3_666 ?
Cl6 W3 W1 134.56(5) . . ?
Cl3 W3 W1 118.58(4) . . ?
Cl7 W3 W1 58.45(4) . . ?
Cl2 W3 W1 58.66(5) . . ?
Cl5 W3 W1 118.51(5) 3_666 . ?
W2 W3 W1 59.897(17) 3_666 . ?
W1 W3 W1 89.934(15) 3_666 . ?
Cl6 W3 W2 135.83(7) . . ?
Cl3 W3 W2 58.59(5) . . ?
Cl7 W3 W2 118.45(5) . . ?
Cl2 W3 W2 58.29(5) . . ?
Cl5 W3 W2 118.23(5) 3_666 . ?
W2 W3 W2 89.90(2) 3_666 . ?
W1 W3 W2 59.789(18) 3_666 . ?
W1 W3 W2 60.00(2) . . ?
O1 C3 N1 115.0(13) . . ?
O1 C3 H3 122.5 . . ?
N1 C3 H3 122.5 . . ?
O2 C11 N1 116(3) . . ?
O2 C11 H11 121.8 . . ?
N1 C11 H11 121.8 . . ?

loop_
_geom_bond_atom_site_label_1
_geom_bond_atom_site_label_2
_geom_bond_distance
_geom_bond_site_symmetry_2
_geom_bond_publ_flag
C1 O3 1.213(11) . ?
C1 N2 1.308(10) . ?
C1 H1 0.9300 . ?
C5 N2 1.430(12) . ?
C5 H5A 0.9600 . ?
C5 H5B 0.9600 . ?
C5 H5C 0.9600 . ?
C6 N2 1.450(12) . ?
C6 H6A 0.9600 . ?
C6 H6B 0.9600 . ?
C6 H6C 0.9600 . ?
C9 N1 1.441(12) . ?
C9 H9A 0.9600 . ?
C9 H9B 0.9600 . ?
C9 H9C 0.9600 . ?
C10 N1 1.443(11) . ?
C10 H10A 0.9600 . ?
C10 H10B 0.9600 . ?
C10 H10C 0.9600 . ?
N1 C3 1.338(14) . ?
N1 C11 1.39(3) . ?
Cl5 W1 2.5020(19) . ?
Cl5 W3 2.505(2) 3_666 ?
Cl5 W2 2.5063(19) . ?
Cl7 W1 2.5001(19) . ?
Cl7 W3 2.5008(19) . ?
Cl7 W2 2.508(2) 3_666 ?
Cl2 W2 2.496(2) . ?
Cl2 W3 2.503(2) . ?
Cl2 W1 2.509(2) . ?
Cl4 W1 2.4146(18) . ?
Cl1 W2 2.428(2) . ?
Cl3 W3 2.4945(19) . ?
Cl3 W1 2.498(2) 3_666 ?
Cl3 W2 2.5044(18) . ?
Cl6 W3 2.423(2) . ?
W1 W2 2.6085(8) 3_666 ?
W1 W3 2.6148(7) 3_666 ?
W1 W3 2.6153(9) . ?
W1 W2 2.6172(7) . ?
W2 W3 2.6099(9) 3_666 ?
W2 W3 2.6189(7) . ?
O1 C3 1.302(15) . ?
C3 H3 0.9300 . ?
C11 O2 1.22(3) . ?
C11 H11 0.9300 . ?
